data_4337335
loop_
_publ_author_name
'Abtab, Sk Md Towsif'
'Majee, Mithun Chandra'
'Maity, Manoranjan'
'Titi\<s, J\'an'
'Bo\<ca, Roman'
'Chaudhury, Muktimoy'

_publ_section_title
;
 Tetranuclear Hetero-Metal [Co(II)2Ln(III)2] (Ln = Gd, Tb, Dy, Ho, La)
 Complexes Involving Carboxylato Bridges in a Rare \m4-\h(2):\h(2) Mode:
 Synthesis, Crystal Structures, and Magnetic Properties.
;
_journal_issue 3
_journal_name_full 'Inorganic chemistry'
_journal_page_first 1295
_journal_page_last 1306
_journal_paper_doi 10.1021/ic401484d
_journal_volume 53
_journal_year 2014
_chemical_formula_sum 'C78 H74 Co2 F24 Gd2 N4 O16'
_chemical_formula_weight 2211.77
_chemical_name_systematic
; 
 ? 
;
_space_group_IT_number 9
_symmetry_cell_setting monoclinic
_symmetry_space_group_name_Hall 'C -2yc'
_symmetry_space_group_name_H-M 'C 1 c 1'
_atom_sites_solution_hydrogens geom
_atom_sites_solution_primary direct
_atom_sites_solution_secondary difmap
_audit_creation_method SHELXL-97
_cell_angle_alpha 90.00
_cell_angle_beta 101.066(5)
_cell_angle_gamma 90.00
_cell_formula_units_Z 4
_cell_length_a 12.487(4)
_cell_length_b 30.961(11)
_cell_length_c 23.215(7)
_cell_measurement_temperature 100(2)
_cell_volume 8808(5)
_computing_cell_refinement 'BRUKER APEX II'
_computing_data_collection 'BRUKER APEX II'
_computing_data_reduction 'BRUKER APEX II'
_computing_molecular_graphics 'MERCURY 2.2, PLATON-97'
_computing_publication_material 'MERCURY 2.2, PLATON-97'
_computing_structure_refinement 'SHELXL-97 (Sheldrick, 1997)'
_computing_structure_solution 'SHELXS-97 (Sheldrick, 1990)'
_diffrn_ambient_temperature 100(2)
_diffrn_measured_fraction_theta_full 0.991
_diffrn_measured_fraction_theta_max 0.991
_diffrn_measurement_device_type 'CCD AREA DETECTOR'
_diffrn_measurement_method OMEGA-SCAN
_diffrn_radiation_monochromator graphite
_diffrn_radiation_source 'fine-focus sealed tube'
_diffrn_radiation_type MoK\a
_diffrn_radiation_wavelength 0.71073
_diffrn_reflns_av_R_equivalents 0.0278
_diffrn_reflns_av_sigmaI/netI 0.0525
_diffrn_reflns_limit_h_max 16
_diffrn_reflns_limit_h_min -14
_diffrn_reflns_limit_k_max 38
_diffrn_reflns_limit_k_min -40
_diffrn_reflns_limit_l_max 26
_diffrn_reflns_limit_l_min -26
_diffrn_reflns_number 24058
_diffrn_reflns_theta_full 27.90
_diffrn_reflns_theta_max 27.90
_diffrn_reflns_theta_min 1.32
_exptl_absorpt_coefficient_mu 1.971
_exptl_absorpt_correction_T_max 0.7433
_exptl_absorpt_correction_T_min 0.6710
_exptl_absorpt_correction_type multi-scan
_exptl_absorpt_process_details SADABS
_exptl_crystal_colour 'orange brown'
_exptl_crystal_density_diffrn 1.668
_exptl_crystal_density_method 'not measured'
_exptl_crystal_description block
_exptl_crystal_F_000 4384
_exptl_crystal_size_max 0.22
_exptl_crystal_size_mid 0.16
_exptl_crystal_size_min 0.16
_refine_diff_density_max 0.884
_refine_diff_density_min -0.542
_refine_diff_density_rms 0.088
_refine_ls_abs_structure_details 'Flack H D (1983), Acta Cryst. A39, 876-881'
_refine_ls_abs_structure_Flack 0.372(7)
_refine_ls_extinction_method none
_refine_ls_goodness_of_fit_ref 1.136
_refine_ls_hydrogen_treatment constr
_refine_ls_matrix_type full
_refine_ls_number_parameters 1147
_refine_ls_number_reflns 15080
_refine_ls_number_restraints 2
_refine_ls_restrained_S_all 1.135
_refine_ls_R_factor_all 0.0441
_refine_ls_R_factor_gt 0.0371
_refine_ls_shift/su_max 0.001
_refine_ls_shift/su_mean 0.000
_refine_ls_structure_factor_coef Fsqd
_refine_ls_weighting_details 'calc w=1/[\s^2^(Fo^2^)+(0.0327P)^2^+0.3963P] where P=(Fo^2^+2Fc^2^)/3'
_refine_ls_weighting_scheme calc
_refine_ls_wR_factor_gt 0.0804
_refine_ls_wR_factor_ref 0.0828
_reflns_number_gt 13271
_reflns_number_total 15080
_reflns_threshold_expression >2sigma(I)
_cod_data_source_file ic401484d_si_002.cif
_cod_data_source_block 1_Co2Gd2
_cod_depositor_comments
;
The following automatic conversions were performed:

'_symmetry_cell_setting' value 'Monoclinic' changed to 'monoclinic'
according to
/usr/data/users/saulius/automatic-downloads/current/ACS/lib/dictionaries/cif_core.dic
dictionary named 'cif_core.dic' version 2.4.2 from
2011-04-26.

'_exptl_absorpt_correction_type' value 'MULTI-SCAN'
changed to 'multi-scan' according to
/usr/data/users/saulius/automatic-downloads/current/ACS/lib/dictionaries/cif_core.dic
dictionary named 'cif_core.dic' version 2.4.2 from 2011-04-26.

Automatic conversion script
Id: cif_fix_values 2281 2013-09-26 08:29:07Z andrius 
;
_cod_original_sg_symbol_H-M Cc
_cod_database_code 4337335

loop_
_symmetry_equiv_pos_as_xyz
'x, y, z'
'x, -y, z+1/2'
'x+1/2, y+1/2, z'
'x+1/2, -y+1/2, z+1/2'

loop_
_atom_site_label
_atom_site_type_symbol
_atom_site_fract_x
_atom_site_fract_y
_atom_site_fract_z
_atom_site_U_iso_or_equiv
_atom_site_adp_type
_atom_site_occupancy
_atom_site_symmetry_multiplicity
_atom_site_calc_flag
_atom_site_refinement_flags
Gd1 Gd 0.470699(19) 0.265699(9) 0.154111(13) 0.02573(7) Uani 1 1 d .
Gd2 Gd 0.40104(2) 0.438730(9) 0.102967(14) 0.02824(8) Uani 1 1 d .
Co2 Co 0.28850(6) 0.33483(2) 0.05646(4) 0.02145(18) Uani 1 1 d .
Co1 Co 0.58616(6) 0.37002(3) 0.20179(4) 0.02572(19) Uani 1 1 d .
O1 O 0.5069(3) 0.42735(13) 0.19829(19) 0.0322(10) Uani 1 1 d .
O15 O 0.5396(3) 0.38126(13) 0.10439(18) 0.0281(9) Uani 1 1 d .
O8 O 0.3214(3) 0.39397(12) 0.02440(18) 0.0260(9) Uani 1 1 d .
O16 O 0.4678(3) 0.31770(12) 0.07276(17) 0.0248(9) Uani 1 1 d .
O14 O 0.3095(3) 0.37491(12) 0.13847(18) 0.0253(9) Uani 1 1 d .
O5 O 0.6102(3) 0.21321(14) 0.19365(18) 0.0321(10) Uani 1 1 d .
O4 O 0.3835(3) 0.19614(14) 0.1531(2) 0.0366(11) Uani 1 1 d .
O6 O 0.4492(3) 0.24663(14) 0.25072(19) 0.0330(10) Uani 1 1 d .
O12 O 0.2296(3) 0.46401(13) 0.1179(2) 0.0354(11) Uani 1 1 d .
O9 O 0.5493(3) 0.47175(14) 0.0681(2) 0.0404(12) Uani 1 1 d .
O3 O 0.5132(4) 0.22359(14) 0.07540(19) 0.0350(11) Uani 1 1 d .
O10 O 0.4245(4) 0.51071(14) 0.1431(2) 0.0377(11) Uani 1 1 d .
O11 O 0.3309(4) 0.48948(14) 0.0247(2) 0.0387(11) Uani 1 1 d .
C15 C 0.7438(5) 0.2969(2) 0.2823(3) 0.0305(16) Uani 1 1 d .
C12 C 0.7351(5) 0.3922(2) 0.3152(3) 0.0385(17) Uani 1 1 d .
H12A H 0.7769 0.3809 0.3516 0.046 Uiso 1 1 calc R
H12B H 0.7122 0.4212 0.3227 0.046 Uiso 1 1 calc R
C11 C 0.8088(5) 0.3943(2) 0.2700(3) 0.0357(17) Uani 1 1 d .
H11A H 0.8600 0.4179 0.2800 0.043 Uiso 1 1 calc R
H11B H 0.8504 0.3678 0.2716 0.043 Uiso 1 1 calc R
C22 C 0.7241(5) 0.2917(2) 0.2221(3) 0.0306(15) Uani 1 1 d .
C21 C 0.7856(5) 0.2646(2) 0.1296(3) 0.0384(16) Uani 1 1 d .
H21A H 0.7247 0.2457 0.1171 0.058 Uiso 1 1 calc R
H21B H 0.8500 0.2521 0.1197 0.058 Uiso 1 1 calc R
H21C H 0.7713 0.2920 0.1103 0.058 Uiso 1 1 calc R
C20 C 0.8021(5) 0.2708(2) 0.1945(3) 0.0327(15) Uani 1 1 d .
C24 C 0.5063(6) 0.1837(2) 0.0612(3) 0.047(2) Uani 1 1 d .
C26 C 0.3942(6) 0.1603(2) 0.1316(4) 0.0444(19) Uani 1 1 d .
C66 C 0.2658(5) 0.3595(2) 0.2314(3) 0.0289(15) Uani 1 1 d .
C65 C 0.3371(5) 0.3557(2) 0.1878(3) 0.0259(14) Uani 1 1 d .
C67 C 0.1874(5) 0.3917(2) 0.2257(3) 0.0343(15) Uani 1 1 d .
H67 H 0.1777 0.4105 0.1939 0.041 Uiso 1 1 calc R
C71 C 0.2815(5) 0.3306(2) 0.2793(3) 0.0366(16) Uani 1 1 d .
H71 H 0.3347 0.3092 0.2826 0.044 Uiso 1 1 calc R
O13 O 0.4272(3) 0.33359(13) 0.19987(17) 0.0264(9) Uani 1 1 d .
O2 O 0.6302(3) 0.30754(14) 0.18787(18) 0.0300(10) Uani 1 1 d .
C45 C 0.0584(5) 0.3366(2) 0.0870(3) 0.0323(15) Uani 1 1 d .
H45A H 0.0900 0.3540 0.1202 0.048 Uiso 1 1 calc R
H45B H 0.0678 0.3066 0.0972 0.048 Uiso 1 1 calc R
H45C H -0.0180 0.3430 0.0760 0.048 Uiso 1 1 calc R
C44 C 0.0667(5) 0.3170(2) -0.0129(3) 0.0284(15) Uani 1 1 d .
H44A H -0.0010 0.3294 -0.0340 0.034 Uiso 1 1 calc R
H44B H 0.0497 0.2894 0.0030 0.034 Uiso 1 1 calc R
C39 C 0.1206(5) 0.2050(2) 0.0004(3) 0.0361(16) Uani 1 1 d .
H39 H 0.1143 0.1961 -0.0383 0.043 Uiso 1 1 calc R
C36 C 0.0646(5) 0.2020(2) 0.0941(3) 0.0364(16) Uani 1 1 d .
H36 H 0.0190 0.1909 0.1177 0.044 Uiso 1 1 calc R
C29 C 0.6204(6) 0.1857(2) 0.2327(3) 0.0377(17) Uani 1 1 d .
C35 C 0.1624(5) 0.2429(2) 0.1826(3) 0.0372(16) Uani 1 1 d .
H35A H 0.2390 0.2439 0.1990 0.056 Uiso 1 1 calc R
H35B H 0.1277 0.2219 0.2034 0.056 Uiso 1 1 calc R
H35C H 0.1307 0.2708 0.1861 0.056 Uiso 1 1 calc R
C33 C 0.2141(5) 0.24782(18) 0.0832(3) 0.0250(13) Uani 1 1 d .
C42 C 0.3318(5) 0.3121(2) -0.0672(3) 0.0317(15) Uani 1 1 d .
H42A H 0.3125 0.2959 -0.1029 0.048 Uiso 1 1 calc R
H42B H 0.4058 0.3057 -0.0490 0.048 Uiso 1 1 calc R
H42C H 0.3251 0.3424 -0.0759 0.048 Uiso 1 1 calc R
C40 C 0.2020(5) 0.2342(2) 0.0246(3) 0.0301(15) Uani 1 1 d .
C34 C 0.1462(5) 0.23050(18) 0.1190(3) 0.0291(14) Uani 1 1 d .
C31 C 0.4731(5) 0.2121(2) 0.2800(3) 0.0398(17) Uani 1 1 d .
C43 C 0.1436(5) 0.3098(2) -0.0554(3) 0.0257(14) Uani 1 1 d .
H43A H 0.1162 0.2859 -0.0811 0.031 Uiso 1 1 calc R
H43B H 0.1430 0.3353 -0.0796 0.031 Uiso 1 1 calc R
C1 C 0.5563(5) 0.4611(2) 0.2330(3) 0.0355(16) Uani 1 1 d .
C2 C 0.4975(6) 0.4844(2) 0.2683(3) 0.0440(18) Uani 1 1 d .
C3 C 0.3800(6) 0.4740(2) 0.2705(3) 0.0484(19) Uani 1 1 d .
H3A H 0.3586 0.4895 0.3022 0.073 Uiso 1 1 calc R
H3B H 0.3728 0.4435 0.2766 0.073 Uiso 1 1 calc R
H3C H 0.3340 0.4822 0.2342 0.073 Uiso 1 1 calc R
N2 N 0.7465(4) 0.40079(17) 0.2083(2) 0.0309(12) Uani 1 1 d .
C10 C 0.8135(5) 0.3833(2) 0.1673(3) 0.0351(16) Uani 1 1 d .
H10A H 0.8820 0.3982 0.1730 0.053 Uiso 1 1 calc R
H10B H 0.7755 0.3872 0.1276 0.053 Uiso 1 1 calc R
H10C H 0.8262 0.3530 0.1749 0.053 Uiso 1 1 calc R
C9 C 0.7282(5) 0.4472(2) 0.1924(3) 0.0368(16) Uani 1 1 d .
H9A H 0.6883 0.4492 0.1523 0.044 Uiso 1 1 calc R
H9B H 0.7983 0.4611 0.1941 0.044 Uiso 1 1 calc R
C54 C 0.2528(5) 0.40836(19) -0.0263(3) 0.0291(15) Uani 1 1 d .
C61 C 0.2544(7) 0.5163(2) 0.0160(4) 0.056(2) Uani 1 1 d .
C48 C 0.0717(6) 0.4228(2) -0.0804(3) 0.0374(16) Uani 1 1 d .
H48 H -0.0033 0.4230 -0.0823 0.045 Uiso 1 1 calc R
C74 C 0.6259(5) 0.3076(2) 0.0003(3) 0.0384(17) Uani 1 1 d .
H74 H 0.5882 0.2829 0.0072 0.046 Uiso 1 1 calc R
C72 C 0.5337(5) 0.3484(2) 0.0715(3) 0.0246(14) Uani 1 1 d .
C49 C 0.1130(6) 0.4373(2) -0.1284(3) 0.0415(17) Uani 1 1 d .
C60 C 0.2518(10) 0.5465(3) -0.0367(4) 0.064(3) Uani 1 1 d .
C52 C 0.2970(5) 0.4225(2) -0.0736(3) 0.0348(15) Uani 1 1 d .
C30 C 0.5533(5) 0.1821(2) 0.2762(3) 0.0386(16) Uani 1 1 d .
H30 H 0.5640 0.1591 0.3024 0.046 Uiso 1 1 calc R
C47 C 0.1402(5) 0.40790(18) -0.0289(3) 0.0276(15) Uani 1 1 d .
C53 C 0.4190(5) 0.4236(2) -0.0714(3) 0.0416(17) Uani 1 1 d .
H53A H 0.4329 0.4304 -0.1096 0.062 Uiso 1 1 calc R
H53B H 0.4497 0.3959 -0.0593 0.062 Uiso 1 1 calc R
H53C H 0.4516 0.4452 -0.0438 0.062 Uiso 1 1 calc R
C78 C 0.6665(5) 0.3835(2) 0.0168(3) 0.0384(17) Uani 1 1 d .
H78 H 0.6561 0.4094 0.0353 0.046 Uiso 1 1 calc R
C46 C 0.0937(5) 0.39271(18) 0.0213(3) 0.0287(14) Uani 1 1 d .
H46A H 0.0155 0.3976 0.0126 0.034 Uiso 1 1 calc R
H46B H 0.1238 0.4100 0.0554 0.034 Uiso 1 1 calc R
C73 C 0.6109(5) 0.3462(2) 0.0288(3) 0.0306(15) Uani 1 1 d .
C32 C 0.4022(5) 0.2053(3) 0.3265(3) 0.0463(19) Uani 1 1 d .
C25 C 0.4509(6) 0.1512(2) 0.0855(3) 0.050(2) Uani 1 1 d .
H25 H 0.4512 0.1232 0.0713 0.060 Uiso 1 1 calc R
N3 N 0.1141(4) 0.34635(15) 0.0365(2) 0.0248(11) Uani 1 1 d .
N4 N 0.2579(4) 0.30033(15) -0.0268(2) 0.0261(11) Uani 1 1 d .
O7 O 0.2917(3) 0.27874(12) 0.10429(18) 0.0240(9) Uani 1 1 d .
F10 F 0.4153(4) 0.23671(14) 0.36702(18) 0.0549(11) Uani 1 1 d .
F12 F 0.4235(3) 0.16750(14) 0.35531(17) 0.0493(11) Uani 1 1 d .
F8 F 0.7728(4) 0.16094(16) 0.1967(2) 0.0742(16) Uani 1 1 d .
F11 F 0.2960(3) 0.20406(19) 0.3023(2) 0.0739(16) Uani 1 1 d .
F19 F 0.2609(4) 0.58674(13) -0.0202(2) 0.0725(14) Uani 1 1 d .
F21 F 0.3242(7) 0.5389(2) -0.0676(3) 0.131(3) Uani 1 1 d .
F7 F 0.7816(4) 0.15386(18) 0.2870(2) 0.0854(17) Uani 1 1 d .
F9 F 0.6736(4) 0.11303(15) 0.2279(3) 0.0743(15) Uani 1 1 d .
F20 F 0.1545(7) 0.5429(2) -0.0733(3) 0.124(3) Uani 1 1 d .
F22 F 0.0087(5) 0.46920(18) 0.1243(3) 0.107(2) Uani 1 1 d .
F24 F 0.0127(5) 0.53665(18) 0.1131(3) 0.112(2) Uani 1 1 d .
F23 F 0.1056(6) 0.5066(3) 0.1864(3) 0.117(3) Uani 1 1 d .
N1 N 0.6362(4) 0.36474(18) 0.2969(2) 0.0333(13) Uani 1 1 d .
C14 C 0.6583(5) 0.3183(2) 0.3114(3) 0.0347(15) Uani 1 1 d .
H14A H 0.5905 0.3025 0.3004 0.042 Uiso 1 1 calc R
H14B H 0.6814 0.3157 0.3536 0.042 Uiso 1 1 calc R
C69 C 0.1364(6) 0.3669(3) 0.3164(4) 0.055(2) Uani 1 1 d .
H69 H 0.0925 0.3695 0.3444 0.066 Uiso 1 1 calc R
C77 C 0.7373(6) 0.3817(3) -0.0227(3) 0.053(2) Uani 1 1 d .
H77 H 0.7743 0.4063 -0.0308 0.063 Uiso 1 1 calc R
C75 C 0.6981(6) 0.3066(3) -0.0385(3) 0.048(2) Uani 1 1 d .
H75 H 0.7095 0.2809 -0.0571 0.057 Uiso 1 1 calc R
C62 C 0.1737(8) 0.5222(3) 0.0494(4) 0.064(2) Uani 1 1 d .
H62 H 0.1228 0.5441 0.0389 0.077 Uiso 1 1 calc R
C76 C 0.7522(6) 0.3432(3) -0.0496(3) 0.055(2) Uani 1 1 d .
H76 H 0.7999 0.3420 -0.0758 0.066 Uiso 1 1 calc R
C70 C 0.2154(6) 0.3345(3) 0.3224(3) 0.0473(19) Uani 1 1 d .
H70 H 0.2246 0.3156 0.3542 0.057 Uiso 1 1 calc R
C68 C 0.1224(5) 0.3956(2) 0.2689(3) 0.0411(18) Uani 1 1 d .
H68 H 0.0700 0.4172 0.2657 0.049 Uiso 1 1 calc R
C63 C 0.1665(6) 0.4962(2) 0.0985(4) 0.054(2) Uani 1 1 d .
C37 C 0.0473(5) 0.1890(2) 0.0351(3) 0.0389(17) Uani 1 1 d .
C64 C 0.0725(7) 0.5029(3) 0.1283(5) 0.059(2) Uani 1 1 d .
C38 C -0.0452(6) 0.1582(2) 0.0074(4) 0.053(2) Uani 1 1 d .
H38A H -0.0255 0.1290 0.0190 0.079 Uiso 1 1 calc R
H38B H -0.0567 0.1604 -0.0346 0.079 Uiso 1 1 calc R
H38C H -0.1111 0.1659 0.0204 0.079 Uiso 1 1 calc R
C28 C 0.7102(6) 0.1528(2) 0.2352(3) 0.0437(18) Uani 1 1 d .
C56 C 0.5784(6) 0.5105(3) 0.0640(4) 0.053(2) Uani 1 1 d .
C55 C 0.6618(8) 0.5163(3) 0.0249(4) 0.063(3) Uani 1 1 d .
C57 C 0.5457(7) 0.5475(3) 0.0930(4) 0.064(2) Uani 1 1 d .
H57 H 0.5727 0.5745 0.0858 0.077 Uiso 1 1 calc R
C4 C 0.5504(7) 0.5191(3) 0.3004(4) 0.060(2) Uani 1 1 d .
H4 H 0.5125 0.5346 0.3244 0.072 Uiso 1 1 calc R
C7 C 0.7128(7) 0.5070(3) 0.2630(4) 0.060(2) Uani 1 1 d .
H7 H 0.7835 0.5148 0.2603 0.072 Uiso 1 1 calc R
C5 C 0.6567(7) 0.5317(3) 0.2986(4) 0.068(3) Uani 1 1 d .
F14 F 0.6823(5) 0.55768(17) 0.0130(3) 0.0886(18) Uani 1 1 d .
F13 F 0.7533(4) 0.4994(2) 0.0487(3) 0.102(2) Uani 1 1 d .
F6 F 0.3995(6) 0.0998(2) 0.1896(4) 0.141(3) Uani 1 1 d .
F4 F 0.2586(7) 0.13331(19) 0.1774(5) 0.184(5) Uani 1 1 d .
F15 F 0.6295(6) 0.4984(2) -0.0271(3) 0.099(2) Uani 1 1 d .
F5 F 0.2913(10) 0.0968(4) 0.1161(4) 0.239(7) Uani 1 1 d .
C27 C 0.3345(7) 0.1226(2) 0.1535(4) 0.054(2) Uani 1 1 d .
C17 C 0.9175(5) 0.2587(2) 0.2918(3) 0.0394(17) Uani 1 1 d .
C19 C 0.8981(5) 0.2549(2) 0.2314(3) 0.0392(17) Uani 1 1 d .
H19 H 0.9502 0.2413 0.2141 0.047 Uiso 1 1 calc R
C16 C 0.8394(5) 0.2808(2) 0.3163(3) 0.0368(16) Uani 1 1 d .
H16 H 0.8518 0.2848 0.3568 0.044 Uiso 1 1 calc R
C59 C 0.4443(9) 0.5844(2) 0.1627(5) 0.067(3) Uani 1 1 d .
C58 C 0.4711(8) 0.5437(3) 0.1335(4) 0.060(2) Uani 1 1 d .
C51 C 0.2260(6) 0.4364(2) -0.1235(3) 0.0422(18) Uani 1 1 d .
H51 H 0.2552 0.4457 -0.1553 0.051 Uiso 1 1 calc R
C50 C 0.0379(7) 0.4542(3) -0.1838(4) 0.064(2) Uani 1 1 d .
H50A H -0.0313 0.4397 -0.1889 0.095 Uiso 1 1 calc R
H50B H 0.0707 0.4489 -0.2173 0.095 Uiso 1 1 calc R
H50C H 0.0271 0.4847 -0.1800 0.095 Uiso 1 1 calc R
C6 C 0.7092(8) 0.5706(3) 0.3321(5) 0.109(5) Uani 1 1 d .
H6A H 0.6623 0.5815 0.3570 0.163 Uiso 1 1 calc R
H6B H 0.7207 0.5927 0.3048 0.163 Uiso 1 1 calc R
H6C H 0.7781 0.5624 0.3556 0.163 Uiso 1 1 calc R
C13 C 0.5520(5) 0.3784(3) 0.3304(3) 0.0451(19) Uani 1 1 d .
H13A H 0.4870 0.3616 0.3182 0.068 Uiso 1 1 calc R
H13B H 0.5356 0.4085 0.3232 0.068 Uiso 1 1 calc R
H13C H 0.5789 0.3740 0.3716 0.068 Uiso 1 1 calc R
C41 C 0.2756(5) 0.25315(19) -0.0139(3) 0.0304(14) Uani 1 1 d .
H41A H 0.3510 0.2488 0.0052 0.036 Uiso 1 1 calc R
H41B H 0.2639 0.2375 -0.0508 0.036 Uiso 1 1 calc R
C23 C 0.5640(8) 0.1727(3) 0.0102(4) 0.060(2) Uani 1 1 d .
F1 F 0.6635(5) 0.1838(3) 0.0198(3) 0.120(3) Uani 1 1 d .
F2 F 0.5155(6) 0.1932(2) -0.0377(2) 0.104(2) Uani 1 1 d .
F3 F 0.5563(6) 0.13116(17) -0.0041(3) 0.107(2) Uani 1 1 d .
F16 F 0.3951(5) 0.57852(15) 0.2067(2) 0.0743(15) Uani 1 1 d .
F17 F 0.5286(6) 0.6091(2) 0.1816(3) 0.116(3) Uani 1 1 d .
F18 F 0.3814(6) 0.61120(17) 0.1246(3) 0.096(2) Uani 1 1 d .
C18 C 1.0199(6) 0.2400(3) 0.3298(3) 0.051(2) Uani 1 1 d .
H18A H 1.0203 0.2092 0.3250 0.076 Uiso 1 1 calc R
H18B H 1.0208 0.2468 0.3702 0.076 Uiso 1 1 calc R
H18C H 1.0833 0.2521 0.3182 0.076 Uiso 1 1 calc R
C8 C 0.6658(6) 0.4713(2) 0.2320(3) 0.0383(17) Uani 1 1 d .

loop_
_atom_site_aniso_label
_atom_site_aniso_U_11
_atom_site_aniso_U_22
_atom_site_aniso_U_33
_atom_site_aniso_U_23
_atom_site_aniso_U_13
_atom_site_aniso_U_12
Gd1 0.01800(14) 0.03919(17) 0.01940(17) -0.00012(14) 0.00210(11) 0.00265(12)
Gd2 0.02335(15) 0.03427(16) 0.02672(19) -0.00403(15) 0.00387(13) -0.00469(13)
Co2 0.0162(4) 0.0302(4) 0.0171(5) -0.0004(3) 0.0013(3) 0.0000(3)
Co1 0.0163(4) 0.0427(5) 0.0177(5) -0.0047(4) 0.0021(3) -0.0028(3)
O1 0.025(2) 0.039(2) 0.032(3) -0.004(2) 0.005(2) 0.0041(18)
O15 0.022(2) 0.040(2) 0.022(2) 0.0004(19) 0.0043(18) 0.0006(17)
O8 0.021(2) 0.033(2) 0.024(2) 0.0031(17) 0.0013(18) 0.0013(16)
O16 0.022(2) 0.037(2) 0.016(2) -0.0030(17) 0.0067(17) -0.0012(17)
O14 0.023(2) 0.034(2) 0.019(2) -0.0024(18) 0.0043(18) -0.0023(17)
O5 0.025(2) 0.051(3) 0.019(3) 0.010(2) 0.0003(18) 0.0037(19)
O4 0.024(2) 0.041(3) 0.041(3) -0.006(2) -0.004(2) 0.0035(19)
O6 0.027(2) 0.045(2) 0.027(3) 0.005(2) 0.007(2) 0.0004(19)
O12 0.033(3) 0.032(2) 0.043(3) -0.002(2) 0.011(2) 0.0002(19)
O9 0.029(2) 0.045(3) 0.047(3) -0.003(2) 0.006(2) -0.013(2)
O3 0.035(3) 0.043(3) 0.025(3) -0.002(2) 0.002(2) 0.0124(19)
O10 0.041(3) 0.043(3) 0.030(3) -0.002(2) 0.011(2) -0.012(2)
O11 0.038(3) 0.036(2) 0.039(3) -0.003(2) 0.002(2) -0.002(2)
C15 0.012(3) 0.057(4) 0.023(4) 0.004(3) 0.005(3) -0.004(3)
C12 0.031(4) 0.065(5) 0.016(4) -0.008(3) -0.004(3) -0.008(3)
C11 0.021(3) 0.064(5) 0.021(4) -0.004(3) 0.001(3) -0.008(3)
C22 0.015(3) 0.043(4) 0.031(4) 0.004(3) -0.002(3) 0.003(3)
C21 0.029(4) 0.059(4) 0.030(4) -0.001(3) 0.011(3) 0.006(3)
C20 0.021(3) 0.049(4) 0.029(4) 0.005(3) 0.006(3) 0.004(3)
C24 0.050(5) 0.053(5) 0.038(5) -0.001(4) 0.006(4) 0.015(4)
C26 0.037(4) 0.047(5) 0.045(5) 0.005(4) 0.000(4) 0.005(3)
C66 0.022(3) 0.042(4) 0.025(4) -0.011(3) 0.012(3) -0.001(3)
C65 0.016(3) 0.036(3) 0.027(4) -0.007(3) 0.008(3) -0.008(2)
C67 0.023(3) 0.049(4) 0.031(4) -0.013(3) 0.005(3) -0.003(3)
C71 0.025(3) 0.057(4) 0.029(4) -0.006(3) 0.007(3) -0.003(3)
O13 0.018(2) 0.045(2) 0.016(2) -0.0005(18) 0.0025(17) 0.0024(17)
O2 0.017(2) 0.049(3) 0.021(3) 0.0005(19) -0.0032(18) 0.0024(18)
C45 0.022(3) 0.041(4) 0.034(4) 0.001(3) 0.004(3) 0.000(3)
C44 0.019(3) 0.036(3) 0.027(4) -0.005(3) -0.004(3) -0.003(2)
C39 0.038(4) 0.034(3) 0.031(4) 0.002(3) -0.006(3) -0.004(3)
C36 0.030(4) 0.034(3) 0.043(5) 0.013(3) 0.004(3) -0.004(3)
C29 0.033(4) 0.041(4) 0.035(5) 0.000(3) -0.002(3) 0.002(3)
C35 0.021(3) 0.056(4) 0.033(4) 0.006(3) 0.002(3) -0.002(3)
C33 0.017(3) 0.032(3) 0.024(4) 0.004(3) -0.003(2) 0.003(2)
C42 0.024(3) 0.054(4) 0.017(4) 0.001(3) 0.003(3) 0.000(3)
C40 0.025(3) 0.027(3) 0.036(4) 0.001(3) 0.001(3) -0.001(3)
C34 0.016(3) 0.036(3) 0.034(4) 0.008(3) 0.002(3) 0.004(2)
C31 0.029(4) 0.060(4) 0.028(4) 0.011(3) -0.001(3) -0.008(3)
C43 0.022(3) 0.038(3) 0.016(4) -0.002(3) 0.001(3) 0.002(2)
C1 0.031(4) 0.043(4) 0.032(4) -0.022(3) 0.006(3) -0.008(3)
C2 0.037(4) 0.062(5) 0.032(4) -0.014(3) 0.004(3) -0.002(3)
C3 0.041(4) 0.067(5) 0.041(5) -0.014(4) 0.017(4) 0.004(3)
N2 0.023(3) 0.050(3) 0.020(3) -0.004(2) 0.005(2) -0.003(2)
C10 0.017(3) 0.067(5) 0.022(4) -0.002(3) 0.004(3) -0.006(3)
C9 0.022(3) 0.052(4) 0.035(4) -0.005(3) 0.002(3) -0.009(3)
C54 0.030(3) 0.033(3) 0.021(4) 0.004(3) -0.004(3) -0.002(3)
C61 0.057(5) 0.042(4) 0.069(7) -0.003(4) 0.014(5) 0.001(4)
C48 0.036(4) 0.041(4) 0.030(4) 0.005(3) -0.005(3) 0.001(3)
C74 0.019(3) 0.071(5) 0.023(4) -0.004(3) -0.002(3) 0.006(3)
C72 0.019(3) 0.045(4) 0.008(3) 0.000(3) -0.003(2) 0.003(3)
C49 0.046(4) 0.047(4) 0.026(4) 0.009(3) -0.007(3) -0.004(3)
C60 0.107(8) 0.039(4) 0.047(6) 0.014(4) 0.019(6) 0.011(5)
C52 0.031(3) 0.038(3) 0.033(4) 0.003(3) -0.001(3) -0.008(3)
C30 0.035(4) 0.052(4) 0.027(4) 0.005(3) 0.001(3) 0.003(3)
C47 0.030(3) 0.021(3) 0.030(4) 0.004(3) 0.000(3) -0.001(2)
C53 0.037(4) 0.057(4) 0.030(4) 0.011(3) 0.003(3) -0.014(3)
C78 0.023(3) 0.074(5) 0.018(4) 0.002(3) 0.001(3) -0.007(3)
C46 0.019(3) 0.035(3) 0.030(4) -0.003(3) 0.000(3) 0.004(2)
C73 0.015(3) 0.064(4) 0.012(4) -0.001(3) 0.000(3) 0.001(3)
C32 0.028(4) 0.083(6) 0.027(5) 0.019(4) 0.005(3) 0.004(3)
C25 0.060(5) 0.042(4) 0.049(5) -0.004(4) 0.013(4) 0.013(4)
N3 0.015(2) 0.037(3) 0.020(3) -0.002(2) 0.001(2) -0.0014(19)
N4 0.019(2) 0.039(3) 0.020(3) 0.002(2) 0.002(2) 0.001(2)
O7 0.017(2) 0.036(2) 0.020(2) 0.0009(17) 0.0044(17) -0.0039(16)
F10 0.054(3) 0.080(3) 0.034(3) 0.003(2) 0.015(2) 0.018(2)
F12 0.039(2) 0.080(3) 0.030(2) 0.016(2) 0.0076(19) -0.002(2)
F8 0.073(3) 0.077(3) 0.083(4) 0.027(3) 0.041(3) 0.038(3)
F11 0.028(2) 0.144(5) 0.049(3) 0.044(3) 0.006(2) -0.001(3)
F19 0.094(4) 0.040(2) 0.082(4) 0.003(2) 0.012(3) -0.012(2)
F21 0.207(8) 0.099(5) 0.112(6) 0.058(4) 0.095(6) 0.067(5)
F7 0.059(3) 0.117(4) 0.069(4) -0.009(3) -0.018(3) 0.041(3)
F9 0.065(3) 0.051(3) 0.108(5) -0.010(3) 0.019(3) 0.008(2)
F20 0.159(7) 0.105(5) 0.088(5) 0.027(4) -0.025(5) -0.063(5)
F22 0.062(3) 0.076(4) 0.197(7) -0.020(4) 0.062(4) 0.006(3)
F24 0.110(5) 0.079(4) 0.169(7) 0.046(4) 0.080(5) 0.064(4)
F23 0.100(5) 0.184(7) 0.078(5) -0.022(4) 0.043(4) 0.054(5)
N1 0.020(3) 0.057(4) 0.023(3) -0.006(3) 0.004(2) -0.007(2)
C14 0.023(3) 0.063(4) 0.017(4) 0.003(3) 0.001(3) 0.001(3)
C69 0.032(4) 0.089(6) 0.049(6) -0.017(5) 0.019(4) -0.002(4)
C77 0.027(4) 0.110(7) 0.022(4) 0.006(4) 0.006(3) -0.011(4)
C75 0.032(4) 0.089(6) 0.020(4) -0.015(4) 0.000(3) 0.011(4)
C62 0.071(6) 0.044(4) 0.078(7) 0.001(4) 0.015(5) 0.011(4)
C76 0.022(4) 0.120(8) 0.025(5) -0.006(5) 0.010(3) -0.001(4)
C70 0.041(4) 0.078(5) 0.027(4) 0.000(4) 0.015(3) -0.006(4)
C68 0.027(4) 0.056(4) 0.042(5) -0.020(4) 0.011(3) 0.000(3)
C63 0.047(5) 0.044(4) 0.071(6) 0.002(4) 0.015(4) 0.002(3)
C37 0.041(4) 0.030(3) 0.043(5) 0.000(3) 0.000(3) -0.007(3)
C64 0.051(5) 0.047(5) 0.085(8) -0.006(5) 0.029(5) 0.010(4)
C38 0.045(4) 0.050(4) 0.059(6) 0.004(4) -0.003(4) -0.020(3)
C28 0.042(4) 0.051(5) 0.036(5) 0.005(3) 0.004(4) 0.010(3)
C56 0.036(4) 0.063(5) 0.061(6) 0.001(4) 0.009(4) -0.013(4)
C55 0.075(7) 0.061(5) 0.063(7) -0.013(5) 0.034(5) -0.036(5)
C57 0.057(5) 0.066(6) 0.071(7) 0.004(5) 0.018(5) -0.023(4)
C4 0.059(5) 0.068(5) 0.053(6) -0.038(4) 0.009(4) -0.004(4)
C7 0.040(5) 0.069(6) 0.067(6) -0.026(5) 0.005(4) -0.018(4)
C5 0.056(5) 0.083(6) 0.064(6) -0.046(5) 0.007(5) -0.020(5)
F14 0.097(4) 0.089(4) 0.089(4) 0.000(3) 0.043(4) -0.046(3)
F13 0.042(3) 0.151(6) 0.118(6) 0.031(4) 0.027(4) -0.008(3)
F6 0.101(5) 0.115(5) 0.200(8) 0.095(6) 0.011(5) -0.008(4)
F4 0.173(8) 0.055(4) 0.384(16) 0.051(6) 0.205(10) 0.016(4)
F15 0.132(6) 0.109(5) 0.066(4) -0.025(4) 0.045(4) -0.056(4)
F5 0.318(14) 0.298(13) 0.110(7) -0.069(8) 0.063(8) -0.261(12)
C27 0.051(5) 0.035(4) 0.073(6) 0.000(4) 0.004(5) -0.004(3)
C17 0.017(3) 0.060(4) 0.038(5) 0.006(3) -0.003(3) -0.003(3)
C19 0.022(3) 0.066(5) 0.031(4) 0.008(3) 0.009(3) 0.013(3)
C16 0.025(3) 0.060(4) 0.024(4) 0.006(3) 0.001(3) -0.006(3)
C59 0.102(8) 0.033(4) 0.071(7) -0.010(4) 0.024(6) -0.017(4)
C58 0.066(6) 0.052(5) 0.063(7) -0.003(4) 0.012(5) -0.004(4)
C51 0.055(5) 0.046(4) 0.024(4) 0.010(3) 0.006(3) -0.010(3)
C50 0.054(5) 0.075(6) 0.050(5) 0.027(4) -0.018(4) -0.005(4)
C6 0.075(7) 0.112(9) 0.136(11) -0.091(8) 0.010(7) -0.016(6)
C13 0.030(4) 0.087(6) 0.020(4) -0.005(4) 0.011(3) -0.007(4)
C41 0.027(3) 0.037(3) 0.024(4) -0.004(3) -0.001(3) 0.002(3)
C23 0.082(7) 0.048(5) 0.055(6) -0.003(4) 0.023(5) 0.023(4)
F1 0.066(4) 0.189(7) 0.118(6) -0.073(5) 0.052(4) -0.005(4)
F2 0.166(7) 0.113(5) 0.043(4) 0.007(3) 0.040(4) 0.059(4)
F3 0.176(7) 0.060(3) 0.104(5) -0.018(3) 0.071(5) 0.031(4)
F16 0.107(4) 0.053(3) 0.074(4) 0.001(3) 0.044(3) 0.013(3)
F17 0.123(6) 0.096(5) 0.141(7) -0.047(4) 0.054(5) -0.049(4)
F18 0.158(6) 0.064(3) 0.078(4) 0.017(3) 0.051(4) 0.028(4)
C18 0.029(4) 0.076(5) 0.044(5) 0.013(4) 0.000(3) 0.009(3)
C8 0.038(4) 0.050(4) 0.028(4) -0.015(3) 0.006(3) -0.007(3)

loop_
_atom_type_symbol
_atom_type_description
_atom_type_scat_dispersion_real
_atom_type_scat_dispersion_imag
_atom_type_scat_source
C C 0.0033 0.0016 'International Tables Vol C Tables 4.2.6.8 and 6.1.1.4'
H H 0.0000 0.0000 'International Tables Vol C Tables 4.2.6.8 and 6.1.1.4'
N N 0.0061 0.0033 'International Tables Vol C Tables 4.2.6.8 and 6.1.1.4'
O O 0.0106 0.0060 'International Tables Vol C Tables 4.2.6.8 and 6.1.1.4'
F F 0.0171 0.0103 'International Tables Vol C Tables 4.2.6.8 and 6.1.1.4'
Co Co 0.3494 0.9721 'International Tables Vol C Tables 4.2.6.8 and 6.1.1.4'
Gd Gd -0.1653 3.9035 'International Tables Vol C Tables 4.2.6.8 and 6.1.1.4'

loop_
_geom_angle_atom_site_label_1
_geom_angle_atom_site_label_2
_geom_angle_atom_site_label_3
_geom_angle
O7 Gd1 O2 136.62(14)
O7 Gd1 O6 103.75(14)
O2 Gd1 O6 93.62(14)
O7 Gd1 O3 92.71(14)
O2 Gd1 O3 104.76(15)
O6 Gd1 O3 131.84(15)
O7 Gd1 O4 76.30(13)
O2 Gd1 O4 146.87(14)
O6 Gd1 O4 69.86(15)
O3 Gd1 O4 70.78(16)
O7 Gd1 O5 147.93(14)
O2 Gd1 O5 75.26(14)
O6 Gd1 O5 71.40(14)
O3 Gd1 O5 71.05(15)
O4 Gd1 O5 72.30(14)
O7 Gd1 O13 78.32(13)
O2 Gd1 O13 68.48(13)
O6 Gd1 O13 74.42(14)
O3 Gd1 O13 153.74(14)
O4 Gd1 O13 129.05(14)
O5 Gd1 O13 127.55(14)
O7 Gd1 O16 68.84(13)
O2 Gd1 O16 77.65(13)
O6 Gd1 O16 152.95(13)
O3 Gd1 O16 75.18(14)
O4 Gd1 O16 129.25(14)
O5 Gd1 O16 128.86(13)
O13 Gd1 O16 78.57(13)
O8 Gd2 O1 135.33(13)
O8 Gd2 O12 92.81(14)
O1 Gd2 O12 105.62(15)
O8 Gd2 O9 103.24(15)
O1 Gd2 O9 92.91(16)
O12 Gd2 O9 133.63(15)
O8 Gd2 O10 147.73(14)
O1 Gd2 O10 76.84(14)
O12 Gd2 O10 71.58(15)
O9 Gd2 O10 71.99(15)
O8 Gd2 O11 76.35(14)
O1 Gd2 O11 147.87(14)
O12 Gd2 O11 71.95(16)
O9 Gd2 O11 70.22(16)
O10 Gd2 O11 72.03(15)
O8 Gd2 O15 77.15(13)
O1 Gd2 O15 67.60(13)
O12 Gd2 O15 152.20(14)
O9 Gd2 O15 74.17(14)
O10 Gd2 O15 128.72(14)
O11 Gd2 O15 128.60(15)
O8 Gd2 O14 68.79(13)
O1 Gd2 O14 77.49(13)
O12 Gd2 O14 74.31(14)
O9 Gd2 O14 152.03(14)
O10 Gd2 O14 129.22(14)
O11 Gd2 O14 129.39(14)
O15 Gd2 O14 77.89(13)
O8 Co2 O7 165.12(15)
O8 Co2 N3 92.21(16)
O7 Co2 N3 99.71(16)
O8 Co2 N4 97.44(18)
O7 Co2 N4 92.68(17)
N3 Co2 N4 83.86(18)
O8 Co2 O14 79.34(15)
O7 Co2 O14 91.26(16)
N3 Co2 O14 92.26(16)
N4 Co2 O14 174.88(17)
O8 Co2 O16 90.53(14)
O7 Co2 O16 78.22(14)
N3 Co2 O16 175.21(16)
N4 Co2 O16 91.89(16)
O14 Co2 O16 92.11(14)
O1 Co1 O2 164.22(17)
O1 Co1 N1 98.57(19)
O2 Co1 N1 93.17(19)
O1 Co1 N2 93.14(18)
O2 Co1 N2 98.72(18)
N1 Co1 N2 83.22(19)
O1 Co1 O15 78.13(16)
O2 Co1 O15 90.74(16)
N1 Co1 O15 175.15(18)
N2 Co1 O15 93.36(17)
O1 Co1 O13 90.90(16)
O2 Co1 O13 77.81(15)
N1 Co1 O13 93.57(17)
N2 Co1 O13 175.17(18)
O15 Co1 O13 90.05(14)
C1 O1 Co1 118.4(4)
C1 O1 Gd2 122.3(4)
Co1 O1 Gd2 110.32(18)
C72 O15 Co1 117.1(4)
C72 O15 Gd2 127.5(3)
Co1 O15 Gd2 99.75(15)
C54 O8 Co2 117.4(3)
C54 O8 Gd2 124.6(3)
Co2 O8 Gd2 109.23(17)
C72 O16 Co2 116.7(4)
C72 O16 Gd1 126.4(4)
Co2 O16 Gd1 98.59(14)
C65 O14 Co2 118.0(4)
C65 O14 Gd2 127.0(3)
Co2 O14 Gd2 98.26(15)
C29 O5 Gd1 134.8(4)
C26 O4 Gd1 136.3(5)
C31 O6 Gd1 130.9(4)
C63 O12 Gd2 135.2(5)
C56 O9 Gd2 133.2(5)
C24 O3 Gd1 135.4(5)
C58 O10 Gd2 137.1(5)
C61 O11 Gd2 134.6(5)
C22 C15 C16 120.0(6)
C22 C15 C14 119.7(5)
C16 C15 C14 120.2(6)
N1 C12 C11 113.9(5)
N1 C12 H12A 108.8
C11 C12 H12A 108.8
N1 C12 H12B 108.8
C11 C12 H12B 108.8
H12A C12 H12B 107.7
N2 C11 C12 113.0(5)
N2 C11 H11A 109.0
C12 C11 H11A 109.0
N2 C11 H11B 109.0
C12 C11 H11B 109.0
H11A C11 H11B 107.8
O2 C22 C15 120.7(6)
O2 C22 C20 119.0(6)
C15 C22 C20 120.3(6)
C20 C21 H21A 109.5
C20 C21 H21B 109.5
H21A C21 H21B 109.5
C20 C21 H21C 109.5
H21A C21 H21C 109.5
H21B C21 H21C 109.5
C19 C20 C22 117.3(6)
C19 C20 C21 120.1(6)
C22 C20 C21 122.6(6)
O3 C24 C25 127.1(7)
O3 C24 C23 113.2(7)
C25 C24 C23 119.6(7)
O4 C26 C25 126.2(7)
O4 C26 C27 117.1(8)
C25 C26 C27 116.6(7)
C67 C66 C71 121.3(6)
C67 C66 C65 120.1(6)
C71 C66 C65 118.5(6)
O14 C65 O13 120.7(6)
O14 C65 C66 118.9(5)
O13 C65 C66 120.4(6)
C66 C67 C68 119.1(7)
C66 C67 H67 120.4
C68 C67 H67 120.4
C66 C71 C70 119.3(6)
C66 C71 H71 120.3
C70 C71 H71 120.3
C65 O13 Co1 117.3(4)
C65 O13 Gd1 127.5(4)
Co1 O13 Gd1 99.65(15)
C22 O2 Co1 118.0(4)
C22 O2 Gd1 124.4(4)
Co1 O2 Gd1 109.41(17)
N3 C45 H45A 109.5
N3 C45 H45B 109.5
H45A C45 H45B 109.5
N3 C45 H45C 109.5
H45A C45 H45C 109.5
H45B C45 H45C 109.5
N3 C44 C43 112.4(5)
N3 C44 H44A 109.1
C43 C44 H44A 109.1
N3 C44 H44B 109.1
C43 C44 H44B 109.1
H44A C44 H44B 107.8
C40 C39 C37 119.9(7)
C40 C39 H39 120.0
C37 C39 H39 120.0
C34 C36 C37 123.5(6)
C34 C36 H36 118.2
C37 C36 H36 118.2
O5 C29 C30 125.4(6)
O5 C29 C28 117.7(7)
C30 C29 C28 116.8(6)
C34 C35 H35A 109.5
C34 C35 H35B 109.5
H35A C35 H35B 109.5
C34 C35 H35C 109.5
H35A C35 H35C 109.5
H35B C35 H35C 109.5
O7 C33 C34 121.1(5)
O7 C33 C40 119.3(5)
C34 C33 C40 119.6(5)
N4 C42 H42A 109.5
N4 C42 H42B 109.5
H42A C42 H42B 109.5
N4 C42 H42C 109.5
H42A C42 H42C 109.5
H42B C42 H42C 109.5
C39 C40 C33 121.2(6)
C39 C40 C41 119.4(6)
C33 C40 C41 119.3(5)
C36 C34 C33 118.3(6)
C36 C34 C35 121.5(6)
C33 C34 C35 120.2(5)
O6 C31 C30 129.0(7)
O6 C31 C32 112.5(6)
C30 C31 C32 118.5(6)
N4 C43 C44 114.3(5)
N4 C43 H43A 108.7
C44 C43 H43A 108.7
N4 C43 H43B 108.7
C44 C43 H43B 108.7
H43A C43 H43B 107.6
O1 C1 C2 120.1(6)
O1 C1 C8 119.0(5)
C2 C1 C8 121.0(6)
C4 C2 C1 117.3(6)
C4 C2 C3 120.6(6)
C1 C2 C3 122.1(6)
C2 C3 H3A 109.5
C2 C3 H3B 109.5
H3A C3 H3B 109.5
C2 C3 H3C 109.5
H3A C3 H3C 109.5
H3B C3 H3C 109.5
C10 N2 C9 105.8(5)
C10 N2 C11 108.0(5)
C9 N2 C11 113.0(5)
C10 N2 Co1 114.5(4)
C9 N2 Co1 107.9(4)
C11 N2 Co1 107.8(4)
N2 C10 H10A 109.5
N2 C10 H10B 109.5
H10A C10 H10B 109.5
N2 C10 H10C 109.5
H10A C10 H10C 109.5
H10B C10 H10C 109.5
N2 C9 C8 113.4(6)
N2 C9 H9A 108.9
C8 C9 H9A 108.9
N2 C9 H9B 108.9
C8 C9 H9B 108.9
H9A C9 H9B 107.7
C47 C54 O8 119.1(6)
C47 C54 C52 121.2(6)
O8 C54 C52 119.7(5)
O11 C61 C62 127.3(8)
O11 C61 C60 115.6(8)
C62 C61 C60 117.1(8)
C49 C48 C47 121.9(6)
C49 C48 H48 119.0
C47 C48 H48 119.0
C75 C74 C73 119.3(7)
C75 C74 H74 120.3
C73 C74 H74 120.3
O16 C72 O15 123.6(6)
O16 C72 C73 118.9(6)
O15 C72 C73 117.5(5)
C48 C49 C51 117.0(6)
C48 C49 C50 121.5(7)
C51 C49 C50 121.4(7)
F21 C60 F19 108.1(9)
F21 C60 F20 106.3(9)
F19 C60 F20 106.5(8)
F21 C60 C61 115.1(8)
F19 C60 C61 111.1(8)
F20 C60 C61 109.2(8)
C51 C52 C54 118.1(6)
C51 C52 C53 120.0(6)
C54 C52 C53 122.0(6)
C31 C30 C29 121.5(6)
C31 C30 H30 119.3
C29 C30 H30 119.3
C54 C47 C48 118.5(6)
C54 C47 C46 121.0(6)
C48 C47 C46 120.6(6)
C52 C53 H53A 109.5
C52 C53 H53B 109.5
H53A C53 H53B 109.5
C52 C53 H53C 109.5
H53A C53 H53C 109.5
H53B C53 H53C 109.5
C77 C78 C73 119.9(7)
C77 C78 H78 120.0
C73 C78 H78 120.0
C47 C46 N3 114.8(5)
C47 C46 H46A 108.6
N3 C46 H46A 108.6
C47 C46 H46B 108.6
N3 C46 H46B 108.6
H46A C46 H46B 107.5
C74 C73 C78 119.6(6)
C74 C73 C72 120.7(6)
C78 C73 C72 119.8(6)
F10 C32 F11 107.1(6)
F10 C32 F12 107.2(6)
F11 C32 F12 105.5(6)
F10 C32 C31 112.7(6)
F11 C32 C31 111.5(6)
F12 C32 C31 112.4(6)
C24 C25 C26 121.3(7)
C24 C25 H25 119.3
C26 C25 H25 119.3
C46 N3 C44 112.3(5)
C46 N3 C45 107.1(4)
C44 N3 C45 107.6(4)
C46 N3 Co2 109.2(3)
C44 N3 Co2 107.3(3)
C45 N3 Co2 113.3(3)
C43 N4 C42 109.3(4)
C43 N4 C41 112.0(4)
C42 N4 C41 106.2(5)
C43 N4 Co2 106.9(3)
C42 N4 Co2 114.6(4)
C41 N4 Co2 107.9(4)
C33 O7 Co2 116.9(3)
C33 O7 Gd1 126.3(3)
Co2 O7 Gd1 109.21(16)
C14 N1 C13 106.0(5)
C14 N1 C12 112.2(5)
C13 N1 C12 108.6(5)
C14 N1 Co1 107.8(4)
C13 N1 Co1 114.5(4)
C12 N1 Co1 107.8(4)
N1 C14 C15 115.8(5)
N1 C14 H14A 108.3
C15 C14 H14A 108.3
N1 C14 H14B 108.3
C15 C14 H14B 108.3
H14A C14 H14B 107.4
C70 C69 C68 120.9(7)
C70 C69 H69 119.5
C68 C69 H69 119.5
C76 C77 C78 119.6(8)
C76 C77 H77 120.2
C78 C77 H77 120.2
C76 C75 C74 120.4(7)
C76 C75 H75 119.8
C74 C75 H75 119.8
C61 C62 C63 122.5(8)
C61 C62 H62 118.7
C63 C62 H62 118.7
C75 C76 C77 121.2(7)
C75 C76 H76 119.4
C77 C76 H76 119.4
C69 C70 C71 119.1(7)
C69 C70 H70 120.5
C71 C70 H70 120.5
C69 C68 C67 120.2(7)
C69 C68 H68 119.9
C67 C68 H68 119.9
O12 C63 C62 126.2(7)
O12 C63 C64 115.3(7)
C62 C63 C64 118.2(8)
C36 C37 C39 117.2(6)
C36 C37 C38 123.2(6)
C39 C37 C38 119.6(7)
F24 C64 F22 108.3(8)
F24 C64 F23 104.8(8)
F22 C64 F23 101.9(8)
F24 C64 C63 117.0(8)
F22 C64 C63 112.3(7)
F23 C64 C63 111.2(8)
C37 C38 H38A 109.5
C37 C38 H38B 109.5
H38A C38 H38B 109.5
C37 C38 H38C 109.5
H38A C38 H38C 109.5
H38B C38 H38C 109.5
F9 C28 F8 109.2(6)
F9 C28 F7 106.9(6)
F8 C28 F7 102.8(6)
F9 C28 C29 113.1(6)
F8 C28 C29 112.2(6)
F7 C28 C29 112.0(6)
O9 C56 C57 127.9(8)
O9 C56 C55 113.4(7)
C57 C56 C55 118.7(7)
F13 C55 F15 108.2(9)
F13 C55 F14 106.7(7)
F15 C55 F14 104.5(8)
F13 C55 C56 110.6(8)
F15 C55 C56 111.9(7)
F14 C55 C56 114.5(8)
C56 C57 C58 121.3(8)
C56 C57 H57 119.3
C58 C57 H57 119.3
C5 C4 C2 123.8(7)
C5 C4 H4 118.1
C2 C4 H4 118.1
C8 C7 C5 122.0(7)
C8 C7 H7 119.0
C5 C7 H7 119.0
C4 C5 C7 116.7(7)
C4 C5 C6 122.1(8)
C7 C5 C6 121.2(8)
F4 C27 F5 102.9(9)
F4 C27 F6 107.7(10)
F5 C27 F6 104.2(10)
F4 C27 C26 114.3(7)
F5 C27 C26 116.0(9)
F6 C27 C26 110.8(7)
C19 C17 C16 117.0(6)
C19 C17 C18 121.4(6)
C16 C17 C18 121.6(7)
C17 C19 C20 123.1(6)
C17 C19 H19 118.4
C20 C19 H19 118.4
C15 C16 C17 122.2(6)
C15 C16 H16 118.9
C17 C16 H16 118.9
F16 C59 F17 106.7(8)
F16 C59 F18 107.3(8)
F17 C59 F18 101.0(7)
F16 C59 C58 114.6(7)
F17 C59 C58 114.1(9)
F18 C59 C58 112.0(8)
O10 C58 C57 125.1(8)
O10 C58 C59 117.9(8)
C57 C58 C59 116.9(8)
C52 C51 C49 123.3(7)
C52 C51 H51 118.3
C49 C51 H51 118.3
C49 C50 H50A 109.5
C49 C50 H50B 109.5
H50A C50 H50B 109.5
C49 C50 H50C 109.5
H50A C50 H50C 109.5
H50B C50 H50C 109.5
C5 C6 H6A 109.5
C5 C6 H6B 109.5
H6A C6 H6B 109.5
C5 C6 H6C 109.5
H6A C6 H6C 109.5
H6B C6 H6C 109.5
N1 C13 H13A 109.5
N1 C13 H13B 109.5
H13A C13 H13B 109.5
N1 C13 H13C 109.5
H13A C13 H13C 109.5
H13B C13 H13C 109.5
N4 C41 C40 114.3(5)
N4 C41 H41A 108.7
C40 C41 H41A 108.7
N4 C41 H41B 108.7
C40 C41 H41B 108.7
H41A C41 H41B 107.6
F1 C23 F2 107.1(9)
F1 C23 F3 109.2(8)
F2 C23 F3 104.7(8)
F1 C23 C24 113.2(8)
F2 C23 C24 109.6(7)
F3 C23 C24 112.6(7)
C17 C18 H18A 109.5
C17 C18 H18B 109.5
H18A C18 H18B 109.5
C17 C18 H18C 109.5
H18A C18 H18C 109.5
H18B C18 H18C 109.5
C7 C8 C1 119.1(7)
C7 C8 C9 119.6(7)
C1 C8 C9 121.0(6)

loop_
_geom_bond_atom_site_label_1
_geom_bond_atom_site_label_2
_geom_bond_distance
Gd1 O7 2.346(4)
Gd1 O2 2.379(4)
Gd1 O6 2.384(4)
Gd1 O3 2.386(4)
Gd1 O4 2.411(4)
Gd1 O5 2.430(4)
Gd1 O13 2.462(4)
Gd1 O16 2.477(4)
Gd2 O8 2.354(4)
Gd2 O1 2.376(4)
Gd2 O12 2.367(4)
Gd2 O9 2.388(4)
Gd2 O10 2.412(4)
Gd2 O11 2.434(5)
Gd2 O15 2.478(4)
Gd2 O14 2.500(4)
Co2 O8 2.048(4)
Co2 O7 2.058(4)
Co2 N3 2.167(5)
Co2 N4 2.176(5)
Co2 O14 2.245(4)
Co2 O16 2.260(4)
Co1 O1 2.027(4)
Co1 O2 2.054(4)
Co1 N1 2.182(5)
Co1 N2 2.196(5)
Co1 O15 2.251(4)
Co1 O13 2.276(4)
O1 C1 1.391(7)
O15 C72 1.266(7)
O8 C54 1.389(7)
O16 C72 1.261(7)
O14 C65 1.279(7)
O5 C29 1.233(8)
O4 C26 1.235(8)
O6 C31 1.272(8)
O12 C63 1.295(8)
O9 C56 1.263(9)
O3 C24 1.278(8)
O10 C58 1.217(9)
O11 C61 1.252(9)
C15 C22 1.381(9)
C15 C16 1.392(9)
C15 C14 1.520(9)
C12 N1 1.491(8)
C12 C11 1.523(9)
C12 H12A 0.9700
C12 H12B 0.9700
C11 N2 1.505(8)
C11 H11A 0.9700
C11 H11B 0.9700
C22 O2 1.374(7)
C22 C20 1.419(9)
C21 C20 1.494(9)
C21 H21A 0.9600
C21 H21B 0.9600
C21 H21C 0.9600
C20 C19 1.421(9)
C24 C25 1.399(11)
C24 C23 1.537(11)
C26 C25 1.418(10)
C26 C27 1.525(11)
C66 C67 1.386(9)
C66 C71 1.412(10)
C66 C65 1.474(9)
C65 O13 1.300(7)
C67 C68 1.410(9)
C67 H67 0.9300
C71 C70 1.420(9)
C71 H71 0.9300
C45 N3 1.504(8)
C45 H45A 0.9600
C45 H45B 0.9600
C45 H45C 0.9600
C44 N3 1.493(7)
C44 C43 1.520(8)
C44 H44A 0.9700
C44 H44B 0.9700
C39 C40 1.394(9)
C39 C37 1.418(10)
C39 H39 0.9300
C36 C34 1.388(8)
C36 C37 1.403(10)
C36 H36 0.9300
C29 C30 1.435(9)
C29 C28 1.508(10)
C35 C34 1.502(9)
C35 H35A 0.9600
C35 H35B 0.9600
C35 H35C 0.9600
C33 O7 1.383(7)
C33 C34 1.403(8)
C33 C40 1.404(9)
C42 N4 1.483(7)
C42 H42A 0.9600
C42 H42B 0.9600
C42 H42C 0.9600
C40 C41 1.518(9)
C31 C30 1.380(10)
C31 C32 1.535(10)
C43 N4 1.483(7)
C43 H43A 0.9700
C43 H43B 0.9700
C1 C2 1.402(9)
C1 C8 1.407(9)
C2 C4 1.399(10)
C2 C3 1.512(10)
C3 H3A 0.9600
C3 H3B 0.9600
C3 H3C 0.9600
N2 C10 1.485(8)
N2 C9 1.492(8)
C10 H10A 0.9600
C10 H10B 0.9600
C10 H10C 0.9600
C9 C8 1.511(9)
C9 H9A 0.9700
C9 H9B 0.9700
C54 C47 1.395(9)
C54 C52 1.391(9)
C61 C62 1.395(12)
C61 C60 1.537(12)
C48 C49 1.387(10)
C48 C47 1.408(8)
C48 H48 0.9300
C74 C75 1.393(9)
C74 C73 1.396(9)
C74 H74 0.9300
C72 C73 1.509(8)
C49 C51 1.394(10)
C49 C50 1.533(9)
C60 F21 1.279(11)
C60 F19 1.301(9)
C60 F20 1.347(12)
C52 C51 1.386(9)
C52 C53 1.514(9)
C30 H30 0.9300
C47 C46 1.475(9)
C53 H53A 0.9600
C53 H53B 0.9600
C53 H53C 0.9600
C78 C77 1.393(9)
C78 C73 1.402(9)
C78 H78 0.9300
C46 N3 1.488(7)
C46 H46A 0.9700
C46 H46B 0.9700
C32 F10 1.340(9)
C32 F11 1.338(8)
C32 F12 1.350(8)
C25 H25 0.9300
N4 C41 1.499(7)
F8 C28 1.320(8)
F7 C28 1.354(8)
F9 C28 1.312(8)
F22 C64 1.306(10)
F24 C64 1.293(9)
F23 C64 1.337(11)
N1 C14 1.490(8)
N1 C13 1.485(8)
C14 H14A 0.9700
C14 H14B 0.9700
C69 C70 1.396(11)
C69 C68 1.401(11)
C69 H69 0.9300
C77 C76 1.373(11)
C77 H77 0.9300
C75 C76 1.370(11)
C75 H75 0.9300
C62 C63 1.413(12)
C62 H62 0.9300
C76 H76 0.9300
C70 H70 0.9300
C68 H68 0.9300
C63 C64 1.487(11)
C37 C38 1.541(9)
C38 H38A 0.9600
C38 H38B 0.9600
C38 H38C 0.9600
C56 C57 1.426(12)
C56 C55 1.519(12)
C55 F13 1.281(11)
C55 F15 1.319(10)
C55 F14 1.345(9)
C57 C58 1.449(12)
C57 H57 0.9300
C4 C5 1.391(11)
C4 H4 0.9300
C7 C8 1.386(10)
C7 C5 1.408(11)
C7 H7 0.9300
C5 C6 1.512(11)
F6 C27 1.264(10)
F4 C27 1.232(10)
F5 C27 1.227(10)
C17 C19 1.380(10)
C17 C16 1.398(9)
C17 C18 1.522(9)
C19 H19 0.9300
C16 H16 0.9300
C59 F16 1.302(10)
C59 F17 1.308(10)
C59 F18 1.349(11)
C59 C58 1.498(12)
C51 H51 0.9300
C50 H50A 0.9600
C50 H50B 0.9600
C50 H50C 0.9600
C6 H6A 0.9600
C6 H6B 0.9600
C6 H6C 0.9600
C13 H13A 0.9600
C13 H13B 0.9600
C13 H13C 0.9600
C41 H41A 0.9700
C41 H41B 0.9700
C23 F1 1.266(11)
C23 F2 1.322(10)
C23 F3 1.328(9)
C18 H18A 0.9600
C18 H18B 0.9600
C18 H18C 0.9600
